data_2230517
loop_
_publ_author_name
'Reynolds, Bryan J.'
'Bond, Marcus R.'

_publ_section_title
;
 Bis(1-methylpiperidinium) tetrachloridocuprate(II)
;
_journal_coeditor_code WM2484
_journal_issue 6
_journal_name_full 'Acta Crystallographica Section E'
_journal_page_first m725
_journal_page_last m726
_journal_paper_doi 10.1107/S1600536811016382
_journal_volume 67
_journal_year 2011
_chemical_formula_iupac '(C6 H14 N)2 [Cu Cl4]'
_chemical_formula_moiety '2(C6 H14 N1 +), Cl4 Cu1 2-'
_chemical_formula_sum 'C12 H28 Cl4 Cu N2'
_chemical_formula_weight 405.7
_chemical_name_systematic
;
Bis(1-methylpiperidinium) tetrachloridocuprate(II)
;
_space_group_crystal_system monoclinic
_space_group_IT_number 14
_space_group_name_Hall '-P 2ybc'
_space_group_name_H-M_alt 'P 1 21/c 1'
_symmetry_space_group_name_Hall '-P 2ybc'
_symmetry_space_group_name_H-M 'P 1 21/c 1'
_atom_sites_solution_hydrogens difmap
_atom_sites_solution_primary direct
_atom_sites_solution_secondary difmap
_audit_conform_dict_name cif_core.dic
_audit_conform_dict_version 2.4
_audit_creation_method 'WinGX routine CIF_UPDATE'
_cell_angle_alpha 90
_cell_angle_beta 96.8650(10)
_cell_angle_gamma 90
_cell_formula_units_Z 4
_cell_length_a 12.2264(2)
_cell_length_b 11.3442(2)
_cell_length_c 13.3455(2)
_cell_measurement_reflns_used 8818
_cell_measurement_temperature 100(2)
_cell_measurement_theta_max 35.631
_cell_measurement_theta_min 0.998
_cell_volume 1837.73(5)
_computing_cell_refinement 'SCALEPACK (Otwinowski & Minor, 1997)'
_computing_data_collection 'COLLECT (Hooft, 1998)'
_computing_data_reduction 'DENZO and SCALEPACK (Otwinowski & Minor, 1997)'
_computing_molecular_graphics
;
ORTEP-3 for Windows (Farrugia, 1997) and ORTEPIII (Burnett & Johnson,
1996)
;
_computing_publication_material 'WinGX (Farrugia, 1999)'
_computing_structure_refinement 'SHELXL97 (Sheldrick, 2008)'
_computing_structure_solution 'SIR92 (Altomare <i>et al.</i>, 1993)'
_diffrn_ambient_temperature 100(2)
_diffrn_detector_area_resol_mean 9
_diffrn_measured_fraction_theta_full 0.997
_diffrn_measured_fraction_theta_max 0.997
_diffrn_measurement_device '95mm CCD camera on \k-goniostat'
_diffrn_measurement_device_type 'Nonius KappaCCD'
_diffrn_measurement_method '\w and \f'
_diffrn_radiation_monochromator graphite
_diffrn_radiation_type MoK\a
_diffrn_radiation_wavelength 0.71073
_diffrn_reflns_av_R_equivalents 0.026
_diffrn_reflns_limit_h_max 20
_diffrn_reflns_limit_h_min -19
_diffrn_reflns_limit_k_max 18
_diffrn_reflns_limit_k_min -18
_diffrn_reflns_limit_l_max 21
_diffrn_reflns_limit_l_min -21
_diffrn_reflns_number 16568
_diffrn_reflns_reduction_process
;
 Scaled and merged with Sortav
 R.H. Blessing, (1987) Cryst. Rev. 1, 3-58
 R.H. Blessing, (1989) J. Appl. Cryst. 22, 396-397
;
_diffrn_reflns_theta_full 35.63
_diffrn_reflns_theta_max 35.63
_diffrn_reflns_theta_min 3.97
_exptl_absorpt_coefficient_mu 1.76
_exptl_absorpt_correction_T_max 0.694
_exptl_absorpt_correction_T_min 0.628
_exptl_absorpt_correction_type multi-scan
_exptl_absorpt_process_details '(DENZO/SCALEPACK; Otwinowski & Minor, 1997)'
_exptl_crystal_colour yellow
_exptl_crystal_density_diffrn 1.466
_exptl_crystal_density_method 'not measured'
_exptl_crystal_description block
_exptl_crystal_F_000 844
_exptl_crystal_size_max 0.32
_exptl_crystal_size_mid 0.23
_exptl_crystal_size_min 0.17
_refine_diff_density_max 0.573
_refine_diff_density_min -0.579
_refine_ls_extinction_coef 0.0017(3)
_refine_ls_extinction_expression Fc^*^=kFc[1+0.001xFc^2^\l^3^/sin(2\q)]^-1/4^
_refine_ls_extinction_method 'SHELXL97 (Sheldrick, 2008)'
_refine_ls_goodness_of_fit_ref 1.05
_refine_ls_hydrogen_treatment refall
_refine_ls_matrix_type full
_refine_ls_number_parameters 285
_refine_ls_number_reflns 8453
_refine_ls_number_restraints 0
_refine_ls_restrained_S_all 1.05
_refine_ls_R_factor_all 0.0482
_refine_ls_R_factor_gt 0.0299
_refine_ls_shift/su_max 0.006
_refine_ls_shift/su_mean 0
_refine_ls_structure_factor_coef Fsqd
_refine_ls_weighting_details 'calc w=1/[\s^2^(Fo^2^)+(0.0249P)^2^+0.6467P] where P=(Fo^2^+2Fc^2^)/3'
_refine_ls_weighting_scheme calc
_refine_ls_wR_factor_gt 0.061
_refine_ls_wR_factor_ref 0.0668
_reflns_number_gt 6647
_reflns_number_total 8453
_reflns_threshold_expression I>2\s(I)
_cod_data_source_file wm2484.cif
_cod_data_source_block I
_cod_database_code 2230517
_cod_database_fobs_code 2230517

loop_
_space_group_symop_operation_xyz
'x, y, z'
'-x, y+1/2, -z+1/2'
'-x, -y, -z'
'x, -y-1/2, z-1/2'

loop_
_atom_site_type_symbol
_atom_site_label
_atom_site_fract_x
_atom_site_fract_y
_atom_site_fract_z
_atom_site_U_iso_or_equiv
_atom_site_adp_type
_atom_site_calc_flag
_atom_site_refinement_flags
_atom_site_occupancy
_atom_site_symmetry_multiplicity
_atom_site_disorder_assembly
_atom_site_disorder_group
Cu Cu1 0.251677(12) 0.415201(12) 0.299141(10) 0.01376(4) Uani d . 1 1 . .
Cl Cl1 0.06546(2) 0.42579(2) 0.25734(2) 0.01674(5) Uani d . 1 1 . .
Cl Cl2 0.27180(2) 0.52180(2) 0.44100(2) 0.01610(5) Uani d . 1 1 . .
Cl Cl3 0.30403(3) 0.43621(3) 0.14382(2) 0.02020(6) Uani d . 1 1 . .
Cl Cl4 0.35629(3) 0.25748(3) 0.34713(2) 0.01954(6) Uani d . 1 1 . .
N N11 0.07370(8) 0.22960(9) 0.08737(7) 0.01501(17) Uani d . 1 1 . .
H H11 0.0798(13) 0.2956(15) 0.1244(12) 0.020(4) Uiso d . 1 1 . .
C C11 0.14106(11) 0.13720(12) 0.14522(10) 0.0219(2) Uani d . 1 1 . .
H H11A 0.1456(15) 0.0723(16) 0.1014(13) 0.028(5) Uiso d . 1 1 . .
H H11B 0.2116(14) 0.1704(15) 0.1677(12) 0.024(4) Uiso d . 1 1 . .
H H11C 0.1045(16) 0.1151(17) 0.2025(15) 0.037(5) Uiso d . 1 1 . .
C C12 -0.04575(10) 0.19611(12) 0.07114(10) 0.0206(2) Uani d . 1 1 . .
H H12A -0.0483(14) 0.1249(16) 0.0391(12) 0.023(4) Uiso d . 1 1 . .
H H12B -0.0671(14) 0.1811(15) 0.1347(13) 0.024(4) Uiso d . 1 1 . .
C C13 -0.11317(11) 0.29197(12) 0.01392(10) 0.0211(2) Uani d . 1 1 . .
H H13A -0.1880(15) 0.2688(15) 0.0042(13) 0.026(4) Uiso d . 1 1 . .
H H13B -0.1108(14) 0.3600(16) 0.0564(13) 0.026(4) Uiso d . 1 1 . .
C C14 -0.07016(12) 0.32027(14) -0.08588(10) 0.0264(3) Uani d . 1 1 . .
H H14A -0.0764(15) 0.2522(17) -0.1302(14) 0.033(5) Uiso d . 1 1 . .
H H14B -0.1129(15) 0.3849(17) -0.1173(14) 0.033(5) Uiso d . 1 1 . .
C C15 0.05150(12) 0.35232(14) -0.06641(11) 0.0275(3) Uani d . 1 1 . .
H H15A 0.0813(15) 0.3663(17) -0.1260(14) 0.031(5) Uiso d . 1 1 . .
H H15B 0.0616(17) 0.4262(18) -0.0268(15) 0.040(5) Uiso d . 1 1 . .
C C16 0.11738(11) 0.25462(11) -0.01073(9) 0.0190(2) Uani d . 1 1 . .
H H16A 0.1110(13) 0.1833(14) -0.0472(11) 0.017(4) Uiso d . 1 1 . .
H H16B 0.1918(14) 0.2742(14) 0.0066(12) 0.019(4) Uiso d . 1 1 . .
N N21 0.51192(8) 0.25190(9) 0.15565(8) 0.01564(18) Uani d . 1 1 . .
H H21 0.4620(13) 0.2945(14) 0.1731(12) 0.017(4) Uiso d . 1 1 . .
C C21 0.45664(12) 0.14160(12) 0.11569(11) 0.0232(2) Uani d . 1 1 . .
H H21A 0.5108(15) 0.0891(16) 0.0926(14) 0.030(5) Uiso d . 1 1 . .
H H21B 0.4240(16) 0.1038(17) 0.1704(15) 0.036(5) Uiso d . 1 1 . .
H H21C 0.4060(14) 0.1605(16) 0.0588(13) 0.028(4) Uiso d . 1 1 . .
C C22 0.55885(11) 0.31840(12) 0.07359(9) 0.0203(2) Uani d . 1 1 . .
H H22A 0.6091(13) 0.2664(14) 0.0498(12) 0.020(4) Uiso d . 1 1 . .
H H22B 0.4995(15) 0.3324(16) 0.0233(13) 0.027(4) Uiso d . 1 1 . .
C C23 0.61029(13) 0.43323(12) 0.11370(11) 0.0259(3) Uani d . 1 1 . .
H H23A 0.6408(16) 0.4715(17) 0.0596(14) 0.034(5) Uiso d . 1 1 . .
H H23B 0.5515(15) 0.4840(16) 0.1296(13) 0.030(5) Uiso d . 1 1 . .
C C24 0.69579(12) 0.41383(14) 0.20480(11) 0.0276(3) Uani d . 1 1 . .
H H24A 0.7614(16) 0.3662(18) 0.1844(14) 0.039(5) Uiso d . 1 1 . .
H H24B 0.7199(17) 0.491(2) 0.2345(15) 0.045(6) Uiso d . 1 1 . .
C C25 0.64709(12) 0.34239(14) 0.28531(10) 0.0256(3) Uani d . 1 1 . .
H H25A 0.7000(15) 0.3232(16) 0.3397(13) 0.030(5) Uiso d . 1 1 . .
H H25B 0.5928(15) 0.3843(16) 0.3125(13) 0.025(4) Uiso d . 1 1 . .
C C26 0.59873(11) 0.22741(12) 0.24265(9) 0.0206(2) Uani d . 1 1 . .
H H26A 0.6515(13) 0.1796(14) 0.2156(11) 0.019(4) Uiso d . 1 1 . .
H H26B 0.5624(13) 0.1821(14) 0.2901(12) 0.018(4) Uiso d . 1 1 . .

loop_
_atom_site_aniso_label
_atom_site_aniso_U_11
_atom_site_aniso_U_22
_atom_site_aniso_U_33
_atom_site_aniso_U_12
_atom_site_aniso_U_13
_atom_site_aniso_U_23
Cu1 0.01396(7) 0.01435(7) 0.01306(6) 0.00173(5) 0.00206(4) -0.00012(5)
Cl1 0.01474(12) 0.01853(12) 0.01674(11) 0.00235(9) 0.00100(9) -0.00114(9)
Cl2 0.01717(12) 0.01518(12) 0.01603(11) -0.00021(9) 0.00233(9) -0.00179(9)
Cl3 0.02281(14) 0.02322(14) 0.01554(12) 0.00504(11) 0.00628(10) 0.00299(10)
Cl4 0.02184(14) 0.01968(13) 0.01715(12) 0.00794(10) 0.00254(10) 0.00137(9)
N11 0.0150(4) 0.0163(4) 0.0139(4) -0.0004(3) 0.0024(3) -0.0013(3)
C11 0.0210(6) 0.0241(6) 0.0199(5) 0.0035(5) -0.0001(4) 0.0035(5)
C12 0.0159(5) 0.0209(6) 0.0249(6) -0.0028(4) 0.0024(4) 0.0056(5)
C13 0.0153(5) 0.0222(6) 0.0259(6) 0.0016(4) 0.0030(4) 0.0026(5)
C14 0.0264(7) 0.0306(7) 0.0219(6) 0.0090(6) 0.0013(5) 0.0068(5)
C15 0.0279(7) 0.0290(7) 0.0278(6) 0.0073(6) 0.0127(5) 0.0135(5)
C16 0.0194(6) 0.0216(6) 0.0171(5) 0.0023(4) 0.0067(4) 0.0005(4)
N21 0.0142(4) 0.0144(4) 0.0184(4) 0.0005(3) 0.0022(3) -0.0018(3)
C21 0.0212(6) 0.0185(6) 0.0307(7) -0.0037(5) 0.0059(5) -0.0071(5)
C22 0.0211(6) 0.0225(6) 0.0174(5) -0.0028(5) 0.0024(4) 0.0005(4)
C23 0.0281(7) 0.0207(6) 0.0295(7) -0.0066(5) 0.0062(5) 0.0004(5)
C24 0.0211(6) 0.0306(7) 0.0312(7) -0.0085(5) 0.0031(5) -0.0106(6)
C25 0.0223(6) 0.0334(7) 0.0200(6) 0.0009(5) -0.0009(5) -0.0086(5)
C26 0.0202(6) 0.0228(6) 0.0185(5) 0.0056(5) 0.0014(4) 0.0001(4)

loop_
_atom_type_symbol
_atom_type_description
_atom_type_scat_dispersion_real
_atom_type_scat_dispersion_imag
_atom_type_scat_source
C C 0.0033 0.0016 'International Tables Vol C Tables 4.2.6.8 and 6.1.1.4'
H H 0 0 'International Tables Vol C Tables 4.2.6.8 and 6.1.1.4'
N N 0.0061 0.0033 'International Tables Vol C Tables 4.2.6.8 and 6.1.1.4'
Cl Cl 0.1484 0.1585 'International Tables Vol C Tables 4.2.6.8 and 6.1.1.4'
Cu Cu 0.3201 1.2651 'International Tables Vol C Tables 4.2.6.8 and 6.1.1.4'

loop_
_geom_angle_atom_site_label_1
_geom_angle_atom_site_label_2
_geom_angle_atom_site_label_3
_geom_angle_site_symmetry_1
_geom_angle_site_symmetry_3
_geom_angle
_geom_angle_publ_flag
Cl1 Cu1 Cl2 . . 100.615(11) yes
Cl1 Cu1 Cl3 . . 98.880(12) yes
Cl1 Cu1 Cl4 . . 128.967(13) yes
Cl2 Cu1 Cl3 . . 135.003(13) yes
Cl2 Cu1 Cl4 . . 100.840(12) yes
Cl3 Cu1 Cl4 . . 97.568(12) yes
C11 N11 C16 . . 110.68(10) ?
C11 N11 C12 . . 111.41(10) ?
C16 N11 C12 . . 111.37(10) ?
C11 N11 H11 . . 107.3(10) ?
C16 N11 H11 . . 108.0(10) ?
C12 N11 H11 . . 107.9(10) ?
N11 C11 H11A . . 107.3(11) ?
N11 C11 H11B . . 107.9(10) ?
H11A C11 H11B . . 112.6(15) ?
N11 C11 H11C . . 108.3(12) ?
H11A C11 H11C . . 110.8(16) ?
H11B C11 H11C . . 109.9(15) ?
N11 C12 C13 . . 110.66(10) ?
N11 C12 H12A . . 105.7(11) ?
C13 C12 H12A . . 114.4(11) ?
N11 C12 H12B . . 106.7(10) ?
C13 C12 H12B . . 113.3(10) ?
H12A C12 H12B . . 105.4(15) ?
C12 C13 C14 . . 111.60(11) ?
C12 C13 H13A . . 109.2(10) ?
C14 C13 H13A . . 111.6(10) ?
C12 C13 H13B . . 107.7(10) ?
C14 C13 H13B . . 111.1(10) ?
H13A C13 H13B . . 105.4(14) ?
C15 C14 C13 . . 109.47(11) ?
C15 C14 H14A . . 107.4(11) ?
C13 C14 H14A . . 110.8(11) ?
C15 C14 H14B . . 111.1(11) ?
C13 C14 H14B . . 108.3(11) ?
H14A C14 H14B . . 109.9(15) ?
C16 C15 C14 . . 111.15(12) ?
C16 C15 H15A . . 107.8(12) ?
C14 C15 H15A . . 111.8(11) ?
C16 C15 H15B . . 109.5(12) ?
C14 C15 H15B . . 110.5(12) ?
H15A C15 H15B . . 106.0(16) ?
N11 C16 C15 . . 110.09(10) ?
N11 C16 H16A . . 105.8(9) ?
C15 C16 H16A . . 111.7(9) ?
N11 C16 H16B . . 105.4(10) ?
C15 C16 H16B . . 113.0(10) ?
H16A C16 H16B . . 110.4(13) ?
C21 N21 C22 . . 110.98(10) ?
C21 N21 C26 . . 111.69(10) ?
C22 N21 C26 . . 111.15(10) ?
C21 N21 H21 . . 105.7(11) ?
C22 N21 H21 . . 105.7(11) ?
C26 N21 H21 . . 111.4(11) ?
N21 C21 H21A . . 109.4(11) ?
N21 C21 H21B . . 108.1(11) ?
H21A C21 H21B . . 109.0(15) ?
N21 C21 H21C . . 108.8(11) ?
H21A C21 H21C . . 106.9(15) ?
H21B C21 H21C . . 114.5(16) ?
N21 C22 C23 . . 110.69(10) ?
N21 C22 H22A . . 104.8(10) ?
C23 C22 H22A . . 113.6(10) ?
N21 C22 H22B . . 106.0(11) ?
C23 C22 H22B . . 111.0(11) ?
H22A C22 H22B . . 110.3(14) ?
C22 C23 C24 . . 111.97(12) ?
C22 C23 H23A . . 107.8(11) ?
C24 C23 H23A . . 112.2(11) ?
C22 C23 H23B . . 107.6(11) ?
C24 C23 H23B . . 111.7(10) ?
H23A C23 H23B . . 105.3(15) ?
C23 C24 C25 . . 110.59(12) ?
C23 C24 H24A . . 110.3(11) ?
C25 C24 H24A . . 106.9(11) ?
C23 C24 H24B . . 109.7(12) ?
C25 C24 H24B . . 108.0(12) ?
H24A C24 H24B . . 111.3(16) ?
C26 C25 C24 . . 111.17(11) ?
C26 C25 H25A . . 107.1(11) ?
C24 C25 H25A . . 112.2(11) ?
C26 C25 H25B . . 108.9(11) ?
C24 C25 H25B . . 111.3(11) ?
H25A C25 H25B . . 106.1(15) ?
N21 C26 C25 . . 109.82(11) ?
N21 C26 H26A . . 105.2(9) ?
C25 C26 H26A . . 112.5(10) ?
N21 C26 H26B . . 105.5(9) ?
C25 C26 H26B . . 113.7(9) ?
H26A C26 H26B . . 109.5(13) ?

loop_
_geom_bond_atom_site_label_1
_geom_bond_atom_site_label_2
_geom_bond_site_symmetry_2
_geom_bond_distance
_geom_bond_publ_flag
Cu1 Cl1 . 2.2816(3) yes
Cu1 Cl2 . 2.2351(3) yes
Cu1 Cl3 . 2.2539(3) yes
Cu1 Cl4 . 2.2475(3) yes
N11 C11 . 1.4904(16) ?
N11 C16 . 1.4990(15) ?
N11 C12 . 1.4995(16) ?
N11 H11 . 0.895(17) ?
C11 H11A . 0.946(18) ?
C11 H11B . 0.957(17) ?
C11 H11C . 0.96(2) ?
C12 C13 . 1.5148(18) ?
C12 H12A . 0.913(18) ?
C12 H12B . 0.932(17) ?
C13 C14 . 1.5233(19) ?
C13 H13A . 0.946(18) ?
C13 H13B . 0.956(18) ?
C14 C15 . 1.523(2) ?
C14 H14A . 0.970(19) ?
C14 H14B . 0.966(19) ?
C15 C16 . 1.5121(19) ?
C15 H15A . 0.927(18) ?
C15 H15B . 0.99(2) ?
C16 H16A . 0.943(16) ?
C16 H16B . 0.938(16) ?
N21 C21 . 1.4903(16) ?
N21 C22 . 1.4992(16) ?
N21 C26 . 1.5024(16) ?
N21 H21 . 0.833(16) ?
C21 H21A . 0.968(19) ?
C21 H21B . 0.97(2) ?
C21 H21C . 0.945(18) ?
C22 C23 . 1.5160(19) ?
C22 H22A . 0.934(17) ?
C22 H22B . 0.941(18) ?
C23 C24 . 1.522(2) ?
C23 H23A . 0.955(19) ?
C23 H23B . 0.964(19) ?
C24 C25 . 1.523(2) ?
C24 H24A . 1.03(2) ?
C24 H24B . 0.99(2) ?
C25 C26 . 1.515(2) ?
C25 H25A . 0.938(18) ?
C25 H25B . 0.925(18) ?
C26 H26A . 0.948(16) ?
C26 H26B . 0.964(16) ?

loop_
_geom_hbond_atom_site_label_D
_geom_hbond_atom_site_label_H
_geom_hbond_atom_site_label_A
_geom_hbond_site_symmetry_A
_geom_hbond_distance_DH
_geom_hbond_distance_HA
_geom_hbond_distance_DA
_geom_hbond_angle_DHA
_geom_hbond_publ_flag
N11 H11 Cl1 . 0.895(16) 2.331(16) 3.1880(10) 160.0(10) yes
N21 H21 Cl3 . 0.833(17) 2.508(16) 3.2800(10) 155.0(10) yes
N21 H21 Cl4 . 0.833(17) 2.821(17) 3.3640(10) 125.0(10) yes
